data_2001750
loop_
_publ_author_name
'C\'ardenas, A.'
'Solans, J.'
'Byrappa, K.'
'Shekar, K. V. K.'

_publ_section_title
;
 Structure of lithium
 <i>catena</i>-poly[3,4-dihydroxopentaborate-1:5-\m-oxo]
;
_journal_issue 4
_journal_name_full 'Acta Crystallographica Section C'
_journal_page_first 645
_journal_page_last 647
_journal_paper_doi 10.1107/S0108270192008217
_journal_volume 49
_journal_year 1993
_chemical_formula_moiety 'Li1,H2 B5 O9'
_chemical_formula_sum 'B5 H2 Li O9'
_chemical_formula_weight 207.0
_symmetry_cell_setting monoclinic
_symmetry_space_group_name_Hall '-P 2yab'
_symmetry_space_group_name_H-M 'P 1 21/a 1'
_cell_angle_alpha 90.00(2)
_cell_angle_beta 91.470(10)
_cell_angle_gamma 90.000(10)
_cell_formula_units_Z 4
_cell_length_a 13.576(4)
_cell_length_b 9.077(4)
_cell_length_c 5.543(3)
_cell_volume 682.8(5)
_diffrn_radiation_type Mo
_diffrn_radiation_wavelength 0.7107
_exptl_absorpt_coefficient_mu 0.206
_exptl_crystal_density_diffrn 2.013
_exptl_crystal_F_000 408
_cod_data_source_file mu0290.cif
_cod_data_source_block mu0290_structure_1_of_1
_cod_original_cell_volume 682.8(4)
_cod_original_formula_sum 'H2 B5 Li1 O9'
_cod_database_code 2001750

loop_
_atom_site_label
_atom_site_fract_x
_atom_site_fract_y
_atom_site_fract_z
Li .3038(2) .4035(3) .4778(6)
O(1) .09400(10) .4396(2) .6497(2)
O(2) .12000(10) .6059(2) .9602(3)
O(3) .14400(10) .7622(2) 1.2960(2)
O(4) .25130(10) .55820(10) .6943(2)
O(5) .27490(10) .72170(10) 1.0398(2)
O(6) .41290(10) .60950(10) .8606(2)
O(7) .31850(10) .80180(10) .6461(2)
O(8) .57930(10) .56780(10) .7410(2)
O(9) .48250(10) .74460(10) .5418(2)
B(1) .31390(10) .6733(2) .8132(3)
B(2) .15750(10) .5337(2) .7656(3)
B(3) .18050(10) .6966(2) 1.0958(3)
B(4) .49030(10) .6396(2) .7204(3)
B(5) .39860(10) .8302(2) .5157(3)
H(1) .087(3) .736(4) 1.333(8)
H(2) .576(2) .506(4) .872(7)

loop_
_geom_angle_atom_site_label_1
_geom_angle_atom_site_label_2
_geom_angle_atom_site_label_3
_geom_angle
O(1) B(2) O(2) 115.30(10)
O(1) B(2) O(4) 123.40(10)
O(2) B(2) O(4) 121.30(10)
O(2) B(3) O(3) 118.90(10)
O(2) B(3) O(5) 122.3(2)
O(3) B(3) O(5) 118.8(2)
O(6) B(4) O(8) 123.40(10)
O(6) B(4) O(9) 120.50(10)
O(8) B(4) O(9) 116.10(10)
O(7) B(5) O(9) 120.70(10)
O(4) B(1) O(5) 112.40(10)
O(4) B(1) O(6) 108.00(10)
O(4) B(1) O(7) 107.80(10)
O(5) B(1) O(6) 108.40(10)
O(5) B(1) O(7) 108.90(10)
O(6) B(1) O(7) 111.30(10)

loop_
_geom_bond_atom_site_label_1
_geom_bond_atom_site_label_2
_geom_bond_distance
B(2) O(1) 1.362(2)
B(2) O(2) 1.372(2)
B(2) O(4) 1.361(2)
B(3) O(2) 1.373(2)
B(3) O(3) 1.364(2)
B(3) O(5) 1.346(2)
B(4) O(6) 1.351(2)
B(4) O(8) 1.374(2)
B(4) O(9) 1.376(2)
B(5) O(7) 1.347(2)
B(5) O(9) 1.382(2)
B(5) O(1) 1.357(2)
B(1) O(4) 1.489(2)
B(1) O(5) 1.445(2)
B(1) O(6) 1.481(2)
B(1) O(7) 1.492(2)
